data_2226796
loop_
_publ_author_name
'Al-Tamimi, Abdul-Malek S.'
'Bari, Ahmed'
'Al-Omar, Mohamed A.'
'El-Emam, Ali A.'
'Ng, Seik Weng'

_publ_section_title
;
 <i>N</i>'-[(2-<i>n</i>-Butyl-4-chloro-1<i>H</i>-imidazol-5-yl)methylidene]adamantane-1-carbohydrazide
 sesquihydrate ethanol hemisolvate
;
_journal_coeditor_code BT5304
_journal_issue 8
_journal_name_full 'Acta Crystallographica Section E'
_journal_page_first o2131
_journal_paper_doi 10.1107/S1600536810029260
_journal_volume 66
_journal_year 2010
_chemical_formula_iupac 'C19 H27 Cl N4 O, 0.5C2 H6 O, 1.5H2 O'
_chemical_formula_moiety 'C19 H27 Cl N4 O, 0.5C2 H6 O, 1.5H2 O'
_chemical_formula_sum 'C20 H33 Cl N4 O3'
_chemical_formula_weight 412.95
_chemical_name_systematic
;
<i>N</i>'-[(2-<i>n</i>-Butyl-4-chloro-1<i>H</i>-imidazol-5-
yl)methylidene]adamantane-1-carbohydrazide sesquihydrate ethanol hemisolvate
;
_space_group_IT_number 2
_symmetry_cell_setting triclinic
_symmetry_space_group_name_Hall '-P 1'
_symmetry_space_group_name_H-M 'P -1'
_atom_sites_solution_hydrogens geom
_atom_sites_solution_primary direct
_atom_sites_solution_secondary difmap
_audit_creation_method SHELXL-97
_cell_angle_alpha 97.3410(10)
_cell_angle_beta 100.3760(10)
_cell_angle_gamma 97.5050(10)
_cell_formula_units_Z 4
_cell_length_a 7.9867(6)
_cell_length_b 16.8478(13)
_cell_length_c 16.9656(13)
_cell_measurement_reflns_used 4692
_cell_measurement_temperature 100(2)
_cell_measurement_theta_max 28.2
_cell_measurement_theta_min 2.5
_cell_volume 2199.3(3)
_computing_cell_refinement 'SAINT (Bruker, 2009)'
_computing_data_collection 'APEX2 (Bruker, 2009)'
_computing_data_reduction 'SAINT (Bruker, 2009)'
_computing_molecular_graphics 'X-Seed (Barbour, 2001)'
_computing_publication_material 'publCIF (Westrip, 2010)'
_computing_structure_refinement 'SHELXL97 (Sheldrick, 2008)'
_computing_structure_solution 'SHELXS97 (Sheldrick, 2008)'
_diffrn_ambient_temperature 100(2)
_diffrn_measured_fraction_theta_full 0.994
_diffrn_measured_fraction_theta_max 0.994
_diffrn_measurement_device_type 'Bruker SMART APEX diffractometer'
_diffrn_measurement_method '\w scans'
_diffrn_radiation_monochromator graphite
_diffrn_radiation_source 'fine-focus sealed tube'
_diffrn_radiation_type MoK\a
_diffrn_radiation_wavelength 0.71073
_diffrn_reflns_av_R_equivalents 0.0361
_diffrn_reflns_av_sigmaI/netI 0.0565
_diffrn_reflns_limit_h_max 10
_diffrn_reflns_limit_h_min -10
_diffrn_reflns_limit_k_max 21
_diffrn_reflns_limit_k_min -22
_diffrn_reflns_limit_l_max 21
_diffrn_reflns_limit_l_min -21
_diffrn_reflns_number 21291
_diffrn_reflns_theta_full 27.50
_diffrn_reflns_theta_max 27.50
_diffrn_reflns_theta_min 1.60
_diffrn_standards_decay_% 0
_diffrn_standards_interval_count 0
_diffrn_standards_interval_time 0
_diffrn_standards_number 0
_exptl_absorpt_coefficient_mu 0.201
_exptl_absorpt_correction_T_max 0.9802
_exptl_absorpt_correction_T_min 0.9240
_exptl_absorpt_correction_type multi-scan
_exptl_absorpt_process_details '(SADABS; Sheldrick, 1996)'
_exptl_crystal_colour Colorless
_exptl_crystal_density_diffrn 1.247
_exptl_crystal_density_method 'not measured'
_exptl_crystal_description Prism
_exptl_crystal_F_000 888
_exptl_crystal_size_max 0.40
_exptl_crystal_size_mid 0.10
_exptl_crystal_size_min 0.10
_refine_diff_density_max 0.365
_refine_diff_density_min -0.429
_refine_ls_extinction_method none
_refine_ls_goodness_of_fit_ref 1.016
_refine_ls_hydrogen_treatment mixed
_refine_ls_matrix_type full
_refine_ls_number_parameters 552
_refine_ls_number_reflns 10050
_refine_ls_number_restraints 11
_refine_ls_restrained_S_all 1.016
_refine_ls_R_factor_all 0.0632
_refine_ls_R_factor_gt 0.0427
_refine_ls_shift/su_max 0.001
_refine_ls_shift/su_mean 0.001
_refine_ls_structure_factor_coef Fsqd
_refine_ls_weighting_details 'calc w=1/[\s^2^(Fo^2^)+(0.0579P)^2^] where P=(Fo^2^+2Fc^2^)/3'
_refine_ls_weighting_scheme calc
_refine_ls_wR_factor_gt 0.1013
_refine_ls_wR_factor_ref 0.1127
_reflns_number_gt 7547
_reflns_number_total 10050
_reflns_threshold_expression I>2\s(I)
_cod_data_source_file bt5304.cif
_cod_data_source_block I
_cod_database_code 2226796
_cod_database_fobs_code 2226796

loop_
_symmetry_equiv_pos_as_xyz
'x, y, z'
'-x, -y, -z'

loop_
_atom_site_type_symbol
_atom_site_label
_atom_site_fract_x
_atom_site_fract_y
_atom_site_fract_z
_atom_site_U_iso_or_equiv
_atom_site_adp_type
_atom_site_calc_flag
_atom_site_refinement_flags
_atom_site_occupancy
_atom_site_disorder_assembly
_atom_site_disorder_group
Cl Cl1 0.76837(6) 1.16482(3) 0.27186(3) 0.02855(12) Uani d . 1 . .
Cl Cl2 0.96970(5) 0.80656(2) 0.35728(3) 0.02268(10) Uani d . 1 . .
O O1 0.75877(14) 1.40939(7) 0.65640(7) 0.0201(3) Uani d . 1 . .
O O2 0.73265(14) 1.07788(7) 0.06758(7) 0.0188(2) Uani d . 1 . .
O O3 0.78300(16) 0.63333(8) 0.50491(8) 0.0284(3) Uani d D 1 . .
O O1W 0.54116(15) 0.70102(7) 0.41892(7) 0.0196(3) Uani d D 1 . .
O O2W 0.46191(15) 0.95403(7) 0.08834(7) 0.0201(3) Uani d D 1 . .
O O3W 0.27823(15) 1.00424(7) 0.20395(7) 0.0216(3) Uani d D 1 . .
N N1 0.92004(18) 1.38006(8) 0.56315(8) 0.0180(3) Uani d D 1 . .
N N2 0.78186(17) 1.32710(8) 0.51751(8) 0.0178(3) Uani d . 1 . .
N N3 0.50609(18) 1.21097(8) 0.43693(8) 0.0173(3) Uani d D 1 . .
N N4 0.46659(18) 1.13115(8) 0.31913(8) 0.0204(3) Uani d . 1 . .
N N5 0.62851(18) 0.77835(8) 0.29533(8) 0.0195(3) Uani d . 1 . .
N N6 0.60000(18) 0.86304(8) 0.20631(8) 0.0176(3) Uani d D 1 . .
N N7 0.83450(17) 0.98033(8) 0.16998(8) 0.0158(3) Uani d . 1 . .
N N8 0.95038(17) 1.04002(8) 0.15190(8) 0.0151(3) Uani d D 1 . .
C C1 1.0617(2) 1.46542(9) 0.69156(9) 0.0157(3) Uani d . 1 . .
C C2 1.1519(2) 1.52998(9) 0.64919(10) 0.0182(3) Uani d . 1 . .
H H2A 1.1853 1.5032 0.6002 0.022 Uiso calc R 1 . .
H H2B 1.0716 1.5675 0.6321 0.022 Uiso calc R 1 . .
C C3 1.3131(2) 1.57772(10) 0.70820(10) 0.0214(4) Uani d . 1 . .
H H3A 1.3706 1.6198 0.6811 0.026 Uiso calc R 1 . .
C C4 1.4376(2) 1.51865(11) 0.73189(11) 0.0238(4) Uani d . 1 . .
H H4A 1.4708 1.4921 0.6828 0.029 Uiso calc R 1 . .
H H4B 1.5435 1.5487 0.7688 0.029 Uiso calc R 1 . .
C C5 1.3512(2) 1.45452(10) 0.77393(10) 0.0218(4) Uani d . 1 . .
H H5 1.4330 1.4164 0.7895 0.026 Uiso calc R 1 . .
C C6 1.3012(2) 1.49608(11) 0.85039(10) 0.0250(4) Uani d . 1 . .
H H6A 1.2465 1.4548 0.8783 0.030 Uiso calc R 1 . .
H H6B 1.4057 1.5264 0.8881 0.030 Uiso calc R 1 . .
C C7 1.1755(2) 1.55423(10) 0.82642(10) 0.0218(4) Uani d . 1 . .
H H7 1.1428 1.5813 0.8762 0.026 Uiso calc R 1 . .
C C8 1.2614(2) 1.61865(10) 0.78384(11) 0.0249(4) Uani d . 1 . .
H H8A 1.1803 1.6563 0.7684 0.030 Uiso calc R 1 . .
H H8B 1.3648 1.6504 0.8213 0.030 Uiso calc R 1 . .
C C9 1.1886(2) 1.40708(10) 0.71633(10) 0.0184(3) Uani d . 1 . .
H H9A 1.1329 1.3654 0.7435 0.022 Uiso calc R 1 . .
H H9B 1.2203 1.3793 0.6674 0.022 Uiso calc R 1 . .
C C10 1.0134(2) 1.50723(10) 0.76836(10) 0.0183(3) Uani d . 1 . .
H H10A 0.9319 1.5449 0.7534 0.022 Uiso calc R 1 . .
H H10B 0.9559 1.4661 0.7956 0.022 Uiso calc R 1 . .
C C11 0.8996(2) 1.41698(9) 0.63612(9) 0.0153(3) Uani d . 1 . .
C C12 0.8028(2) 1.28451(9) 0.45310(9) 0.0173(3) Uani d . 1 . .
H H12A 0.9093 1.2909 0.4354 0.021 Uiso calc R 1 . .
C C13 0.6573(2) 1.22641(9) 0.40851(10) 0.0165(3) Uani d . 1 . .
C C14 0.6272(2) 1.17570(10) 0.33610(10) 0.0185(3) Uani d . 1 . .
C C15 0.3969(2) 1.15408(10) 0.38198(10) 0.0198(4) Uani d . 1 . .
C C16 0.2199(2) 1.11990(11) 0.39062(11) 0.0251(4) Uani d . 1 . .
H H16A 0.1425 1.1094 0.3366 0.030 Uiso calc R 1 . .
H H16B 0.1759 1.1605 0.4256 0.030 Uiso calc R 1 . .
C C17 0.2146(2) 1.04091(11) 0.42715(12) 0.0308(4) Uani d . 1 . .
H H17A 0.0940 1.0127 0.4158 0.037 Uiso calc R 1 . .
H H17B 0.2833 1.0051 0.4003 0.037 Uiso calc R 1 . .
C C18 0.2832(3) 1.05454(13) 0.51753(13) 0.0377(5) Uani d . 1 . .
H H18A 0.2149 1.0907 0.5443 0.045 Uiso calc R 1 . .
H H18B 0.4039 1.0825 0.5287 0.045 Uiso calc R 1 . .
C C19 0.2776(3) 0.97727(16) 0.55442(17) 0.0588(8) Uani d . 1 . .
H H19A 0.3189 0.9906 0.6133 0.088 Uiso calc R 1 . .
H H19B 0.3515 0.9426 0.5311 0.088 Uiso calc R 1 . .
H H19C 0.1589 0.9486 0.5428 0.088 Uiso calc R 1 . .
C C20 1.0200(2) 1.15241(9) 0.07997(9) 0.0143(3) Uani d . 1 . .
C C21 1.1515(2) 1.19510(10) 0.15687(9) 0.0173(3) Uani d . 1 . .
H H21A 1.0903 1.2215 0.1962 0.021 Uiso calc R 1 . .
H H21B 1.2121 1.1546 0.1827 0.021 Uiso calc R 1 . .
C C22 1.2828(2) 1.25884(10) 0.13452(10) 0.0191(4) Uani d . 1 . .
H H22A 1.3672 1.2860 0.1846 0.023 Uiso calc R 1 . .
C C23 1.1891(2) 1.32202(10) 0.09564(11) 0.0239(4) Uani d . 1 . .
H H23A 1.1275 1.3491 0.1344 0.029 Uiso calc R 1 . .
H H23B 1.2736 1.3637 0.0818 0.029 Uiso calc R 1 . .
C C24 1.0604(2) 1.28048(10) 0.01893(11) 0.0233(4) Uani d . 1 . .
H H24 0.9992 1.3218 -0.0064 0.028 Uiso calc R 1 . .
C C25 0.9281(2) 1.21643(10) 0.04083(11) 0.0201(4) Uani d . 1 . .
H H25A 0.8645 1.2429 0.0790 0.024 Uiso calc R 1 . .
H H25B 0.8439 1.1900 -0.0088 0.024 Uiso calc R 1 . .
C C26 1.1560(2) 1.23945(11) -0.04119(11) 0.0259(4) Uani d . 1 . .
H H26A 1.0730 1.2130 -0.0911 0.031 Uiso calc R 1 . .
H H26B 1.2402 1.2805 -0.0562 0.031 Uiso calc R 1 . .
C C27 1.2497(2) 1.17624(10) -0.00257(10) 0.0206(4) Uani d . 1 . .
H H27 1.3125 1.1496 -0.0419 0.025 Uiso calc R 1 . .
C C28 1.3788(2) 1.21725(10) 0.07450(10) 0.0216(4) Uani d . 1 . .
H H28A 1.4657 1.2579 0.0607 0.026 Uiso calc R 1 . .
H H28B 1.4395 1.1763 0.0996 0.026 Uiso calc R 1 . .
C C29 1.1182(2) 1.11208(9) 0.01915(10) 0.0181(3) Uani d . 1 . .
H H29A 1.1784 1.0706 0.0435 0.022 Uiso calc R 1 . .
H H29B 1.0355 1.0849 -0.0306 0.022 Uiso calc R 1 . .
C C30 0.8874(2) 1.08749(9) 0.09866(9) 0.0147(3) Uani d . 1 . .
C C31 0.8957(2) 0.93466(9) 0.21920(9) 0.0170(3) Uani d . 1 . .
H H31A 1.0157 0.9405 0.2410 0.020 Uiso calc R 1 . .
C C32 0.7734(2) 0.87396(9) 0.23988(9) 0.0168(3) Uani d . 1 . .
C C33 0.7857(2) 0.82064(10) 0.29406(10) 0.0182(3) Uani d . 1 . .
C C34 0.5179(2) 0.80624(10) 0.24081(10) 0.0188(3) Uani d . 1 . .
C C35 0.3269(2) 0.77994(10) 0.21929(11) 0.0235(4) Uani d . 1 . .
H H35A 0.2761 0.8135 0.1804 0.028 Uiso calc R 1 . .
H H35B 0.2786 0.7898 0.2688 0.028 Uiso calc R 1 . .
C C36 0.2740(2) 0.69046(10) 0.18198(10) 0.0223(4) Uani d . 1 . .
H H36A 0.3137 0.6569 0.2233 0.027 Uiso calc R 1 . .
H H36B 0.1466 0.6782 0.1680 0.027 Uiso calc R 1 . .
C C37 0.3442(2) 0.66585(11) 0.10660(11) 0.0273(4) Uani d . 1 . .
H H37A 0.4717 0.6740 0.1209 0.033 Uiso calc R 1 . .
H H37B 0.3106 0.7011 0.0660 0.033 Uiso calc R 1 . .
C C38 0.2775(3) 0.57763(13) 0.06950(12) 0.0390(5) Uani d . 1 . .
H H38A 0.3292 0.5636 0.0224 0.058 Uiso calc R 1 . .
H H38B 0.1518 0.5700 0.0523 0.058 Uiso calc R 1 . .
H H38C 0.3085 0.5426 0.1099 0.058 Uiso calc R 1 . .
C C39 0.7041(2) 0.59637(11) 0.56315(11) 0.0292(4) Uani d . 1 . .
H H39A 0.7416 0.5431 0.5676 0.035 Uiso calc R 1 . .
H H39B 0.5773 0.5871 0.5446 0.035 Uiso calc R 1 . .
C C40 0.7512(3) 0.64869(12) 0.64503(11) 0.0317(4) Uani d . 1 . .
H H40A 0.7063 0.6193 0.6850 0.048 Uiso calc R 1 . .
H H40B 0.7011 0.6986 0.6423 0.048 Uiso calc R 1 . .
H H40C 0.8769 0.6623 0.6611 0.048 Uiso calc R 1 . .
H H3o 0.709(2) 0.6547(12) 0.4769(11) 0.040(6) Uiso d D 1 . .
H H11 0.4462(17) 0.6699(11) 0.4039(12) 0.039(6) Uiso d D 1 . .
H H12 0.561(3) 0.7241(15) 0.3798(11) 0.068(9) Uiso d D 1 . .
H H21 0.547(2) 0.9885(11) 0.0863(14) 0.047(7) Uiso d D 1 . .
H H22 0.402(2) 0.9418(11) 0.0416(7) 0.028(5) Uiso d D 1 . .
H H31 0.348(2) 1.0401(11) 0.2379(11) 0.050(7) Uiso d D 1 . .
H H32 0.328(3) 0.9889(13) 0.1658(10) 0.047(7) Uiso d D 1 . .
H H1 1.0165(16) 1.3843(11) 0.5468(11) 0.022(5) Uiso d D 1 . .
H H3 0.491(2) 1.2324(11) 0.4835(7) 0.030(5) Uiso d D 1 . .
H H6 0.553(2) 0.8878(11) 0.1671(9) 0.032(6) Uiso d D 1 . .
H H8 1.0584(13) 1.0385(11) 0.1682(11) 0.029(5) Uiso d D 1 . .

loop_
_atom_site_aniso_label
_atom_site_aniso_U_11
_atom_site_aniso_U_22
_atom_site_aniso_U_33
_atom_site_aniso_U_12
_atom_site_aniso_U_13
_atom_site_aniso_U_23
Cl1 0.0305(3) 0.0324(2) 0.0219(2) 0.00006(19) 0.01191(19) -0.00352(18)
Cl2 0.0199(2) 0.0231(2) 0.0234(2) 0.00125(16) -0.00039(17) 0.00668(16)
O1 0.0146(6) 0.0253(6) 0.0187(6) -0.0019(5) 0.0044(5) 0.0003(5)
O2 0.0139(6) 0.0229(6) 0.0171(6) -0.0021(5) -0.0006(5) 0.0038(5)
O3 0.0208(7) 0.0456(8) 0.0228(7) 0.0111(6) 0.0065(6) 0.0107(6)
O1W 0.0161(6) 0.0242(6) 0.0177(6) -0.0031(5) 0.0048(5) 0.0044(5)
O2W 0.0151(6) 0.0263(7) 0.0163(6) -0.0022(5) -0.0003(5) 0.0045(5)
O3W 0.0147(6) 0.0240(6) 0.0226(7) -0.0009(5) 0.0018(5) -0.0030(5)
N1 0.0125(7) 0.0218(7) 0.0166(7) -0.0038(6) 0.0030(6) -0.0012(6)
N2 0.0152(7) 0.0191(7) 0.0162(7) -0.0024(5) 0.0006(6) 0.0007(5)
N3 0.0159(7) 0.0194(7) 0.0155(7) 0.0012(6) 0.0029(6) 0.0009(6)
N4 0.0193(8) 0.0203(7) 0.0191(7) 0.0003(6) 0.0003(6) 0.0012(6)
N5 0.0180(7) 0.0199(7) 0.0211(7) 0.0002(6) 0.0058(6) 0.0052(6)
N6 0.0143(7) 0.0188(7) 0.0197(7) -0.0002(6) 0.0036(6) 0.0053(6)
N7 0.0151(7) 0.0164(7) 0.0146(7) -0.0035(5) 0.0047(5) 0.0010(5)
N8 0.0111(7) 0.0167(7) 0.0159(7) -0.0026(5) 0.0021(5) 0.0029(5)
C1 0.0137(8) 0.0160(8) 0.0161(8) 0.0000(6) 0.0015(6) 0.0015(6)
C2 0.0155(8) 0.0178(8) 0.0210(8) 0.0000(6) 0.0035(7) 0.0047(7)
C3 0.0157(8) 0.0199(8) 0.0259(9) -0.0040(7) 0.0034(7) 0.0018(7)
C4 0.0138(8) 0.0291(9) 0.0248(9) 0.0008(7) 0.0008(7) -0.0030(7)
C5 0.0185(9) 0.0260(9) 0.0191(9) 0.0073(7) -0.0019(7) 0.0011(7)
C6 0.0248(10) 0.0287(9) 0.0175(9) 0.0023(8) -0.0011(7) -0.0017(7)
C7 0.0182(9) 0.0241(9) 0.0202(9) 0.0012(7) 0.0033(7) -0.0049(7)
C8 0.0185(9) 0.0193(8) 0.0313(10) -0.0011(7) -0.0010(8) -0.0042(7)
C9 0.0188(9) 0.0167(8) 0.0182(8) 0.0019(6) 0.0012(7) 0.0010(6)
C10 0.0169(8) 0.0191(8) 0.0175(8) 0.0008(7) 0.0037(7) -0.0011(6)
C11 0.0165(8) 0.0144(7) 0.0156(8) 0.0017(6) 0.0038(6) 0.0042(6)
C12 0.0154(8) 0.0193(8) 0.0169(8) 0.0000(6) 0.0045(7) 0.0034(6)
C13 0.0147(8) 0.0184(8) 0.0171(8) 0.0027(6) 0.0038(6) 0.0040(6)
C14 0.0198(9) 0.0208(8) 0.0150(8) 0.0022(7) 0.0039(7) 0.0032(6)
C15 0.0170(9) 0.0197(8) 0.0207(9) 0.0015(7) -0.0001(7) 0.0030(7)
C16 0.0147(9) 0.0299(10) 0.0275(10) -0.0006(7) 0.0004(7) 0.0021(8)
C17 0.0235(10) 0.0261(10) 0.0420(12) -0.0028(8) 0.0130(9) 0.0003(8)
C18 0.0370(12) 0.0422(12) 0.0415(12) 0.0121(10) 0.0177(10) 0.0152(10)
C19 0.0459(15) 0.0676(17) 0.088(2) 0.0273(13) 0.0378(14) 0.0514(16)
C20 0.0138(8) 0.0145(7) 0.0128(7) -0.0010(6) 0.0009(6) 0.0010(6)
C21 0.0155(8) 0.0184(8) 0.0151(8) -0.0037(6) 0.0021(6) -0.0004(6)
C22 0.0159(8) 0.0181(8) 0.0192(8) -0.0048(6) 0.0016(7) -0.0015(6)
C23 0.0231(9) 0.0150(8) 0.0320(10) -0.0036(7) 0.0092(8) -0.0007(7)
C24 0.0201(9) 0.0187(8) 0.0302(10) -0.0001(7) 0.0007(8) 0.0098(7)
C25 0.0159(8) 0.0188(8) 0.0255(9) 0.0022(7) 0.0027(7) 0.0057(7)
C26 0.0273(10) 0.0272(9) 0.0201(9) -0.0100(8) 0.0039(8) 0.0077(7)
C27 0.0206(9) 0.0203(8) 0.0203(9) -0.0026(7) 0.0104(7) -0.0014(7)
C28 0.0162(8) 0.0215(8) 0.0267(9) -0.0025(7) 0.0074(7) 0.0031(7)
C29 0.0191(9) 0.0168(8) 0.0168(8) 0.0000(6) 0.0048(7) -0.0020(6)
C30 0.0155(8) 0.0148(7) 0.0120(7) 0.0001(6) 0.0025(6) -0.0013(6)
C31 0.0157(8) 0.0186(8) 0.0150(8) -0.0015(6) 0.0028(6) 0.0008(6)
C32 0.0162(8) 0.0182(8) 0.0142(8) -0.0006(6) 0.0017(6) 0.0007(6)
C33 0.0177(8) 0.0190(8) 0.0175(8) 0.0016(7) 0.0032(7) 0.0026(6)
C34 0.0188(9) 0.0177(8) 0.0207(8) 0.0005(7) 0.0074(7) 0.0035(7)
C35 0.0183(9) 0.0240(9) 0.0292(10) -0.0001(7) 0.0077(7) 0.0080(7)
C36 0.0183(9) 0.0238(9) 0.0248(9) -0.0013(7) 0.0040(7) 0.0085(7)
C37 0.0262(10) 0.0362(10) 0.0208(9) 0.0086(8) 0.0015(8) 0.0095(8)
C38 0.0404(13) 0.0435(12) 0.0278(11) 0.0141(10) -0.0064(9) -0.0027(9)
C39 0.0210(10) 0.0311(10) 0.0358(11) 0.0006(8) 0.0022(8) 0.0149(8)
C40 0.0294(11) 0.0440(12) 0.0294(10) 0.0146(9) 0.0119(8) 0.0166(9)

loop_
_atom_type_symbol
_atom_type_description
_atom_type_scat_dispersion_real
_atom_type_scat_dispersion_imag
_atom_type_scat_source
C C 0.0033 0.0016 'International Tables Vol C Tables 4.2.6.8 and 6.1.1.4'
H H 0.0000 0.0000 'International Tables Vol C Tables 4.2.6.8 and 6.1.1.4'
N N 0.0061 0.0033 'International Tables Vol C Tables 4.2.6.8 and 6.1.1.4'
O O 0.0106 0.0060 'International Tables Vol C Tables 4.2.6.8 and 6.1.1.4'
Cl Cl 0.1484 0.1585 'International Tables Vol C Tables 4.2.6.8 and 6.1.1.4'

loop_
_geom_angle_atom_site_label_1
_geom_angle_atom_site_label_2
_geom_angle_atom_site_label_3
_geom_angle_site_symmetry_1
_geom_angle_site_symmetry_3
_geom_angle
_geom_angle_publ_flag
C39 O3 H3o . . 108.2(15) ?
H11 O1W H12 . . 108(2) ?
H21 O2W H22 . . 107(2) ?
H31 O3W H32 . . 109(2) ?
C11 N1 N2 . . 116.73(13) ?
C11 N1 H1 . . 124.0(13) ?
N2 N1 H1 . . 119.0(12) ?
C12 N2 N1 . . 118.29(14) ?
C15 N3 C13 . . 107.94(14) ?
C15 N3 H3 . . 127.7(13) ?
C13 N3 H3 . . 124.2(13) ?
C15 N4 C14 . . 104.80(13) ?
C34 N5 C33 . . 104.56(13) ?
C34 N6 C32 . . 108.41(14) ?
C34 N6 H6 . . 126.6(13) ?
C32 N6 H6 . . 125.0(13) ?
C31 N7 N8 . . 116.86(14) ?
C30 N8 N7 . . 117.28(13) ?
C30 N8 H8 . . 124.6(13) ?
N7 N8 H8 . . 117.2(13) ?
C11 C1 C10 . . 109.09(13) ?
C11 C1 C9 . . 109.09(12) ?
C10 C1 C9 . . 108.73(13) ?
C11 C1 C2 . . 111.73(13) ?
C10 C1 C2 . . 109.51(13) ?
C9 C1 C2 . . 108.64(13) ?
C3 C2 C1 . . 109.50(13) ?
C3 C2 H2A . . 109.8 ?
C1 C2 H2A . . 109.8 ?
C3 C2 H2B . . 109.8 ?
C1 C2 H2B . . 109.8 ?
H2A C2 H2B . . 108.2 ?
C8 C3 C4 . . 109.85(14) ?
C8 C3 C2 . . 109.70(14) ?
C4 C3 C2 . . 108.74(13) ?
C8 C3 H3A . . 109.5 ?
C4 C3 H3A . . 109.5 ?
C2 C3 H3A . . 109.5 ?
C5 C4 C3 . . 109.80(14) ?
C5 C4 H4A . . 109.7 ?
C3 C4 H4A . . 109.7 ?
C5 C4 H4B . . 109.7 ?
C3 C4 H4B . . 109.7 ?
H4A C4 H4B . . 108.2 ?
C4 C5 C9 . . 109.74(13) ?
C4 C5 C6 . . 109.39(14) ?
C9 C5 C6 . . 109.32(14) ?
C4 C5 H5 . . 109.5 ?
C9 C5 H5 . . 109.5 ?
C6 C5 H5 . . 109.5 ?
C7 C6 C5 . . 109.40(14) ?
C7 C6 H6A . . 109.8 ?
C5 C6 H6A . . 109.8 ?
C7 C6 H6B . . 109.8 ?
C5 C6 H6B . . 109.8 ?
H6A C6 H6B . . 108.2 ?
C6 C7 C10 . . 109.82(14) ?
C6 C7 C8 . . 109.62(14) ?
C10 C7 C8 . . 108.98(14) ?
C6 C7 H7 . . 109.5 ?
C10 C7 H7 . . 109.5 ?
C8 C7 H7 . . 109.5 ?
C3 C8 C7 . . 109.75(13) ?
C3 C8 H8A . . 109.7 ?
C7 C8 H8A . . 109.7 ?
C3 C8 H8B . . 109.7 ?
C7 C8 H8B . . 109.7 ?
H8A C8 H8B . . 108.2 ?
C5 C9 C1 . . 109.88(13) ?
C5 C9 H9A . . 109.7 ?
C1 C9 H9A . . 109.7 ?
C5 C9 H9B . . 109.7 ?
C1 C9 H9B . . 109.7 ?
H9A C9 H9B . . 108.2 ?
C7 C10 C1 . . 110.06(13) ?
C7 C10 H10A . . 109.6 ?
C1 C10 H10A . . 109.6 ?
C7 C10 H10B . . 109.6 ?
C1 C10 H10B . . 109.6 ?
H10A C10 H10B . . 108.2 ?
O1 C11 N1 . . 121.44(15) ?
O1 C11 C1 . . 122.50(14) ?
N1 C11 C1 . . 116.03(14) ?
N2 C12 C13 . . 116.98(15) ?
N2 C12 H12A . . 121.5 ?
C13 C12 H12A . . 121.5 ?
C14 C13 N3 . . 103.96(14) ?
C14 C13 C12 . . 133.60(15) ?
N3 C13 C12 . . 122.43(14) ?
N4 C14 C13 . . 111.82(14) ?
N4 C14 Cl1 . . 121.52(12) ?
C13 C14 Cl1 . . 126.65(13) ?
N4 C15 N3 . . 111.47(14) ?
N4 C15 C16 . . 123.95(15) ?
N3 C15 C16 . . 124.58(15) ?
C15 C16 C17 . . 113.03(15) ?
C15 C16 H16A . . 109.0 ?
C17 C16 H16A . . 109.0 ?
C15 C16 H16B . . 109.0 ?
C17 C16 H16B . . 109.0 ?
H16A C16 H16B . . 107.8 ?
C18 C17 C16 . . 113.12(16) ?
C18 C17 H17A . . 109.0 ?
C16 C17 H17A . . 109.0 ?
C18 C17 H17B . . 109.0 ?
C16 C17 H17B . . 109.0 ?
H17A C17 H17B . . 107.8 ?
C17 C18 C19 . . 113.7(2) ?
C17 C18 H18A . . 108.8 ?
C19 C18 H18A . . 108.8 ?
C17 C18 H18B . . 108.8 ?
C19 C18 H18B . . 108.8 ?
H18A C18 H18B . . 107.7 ?
C18 C19 H19A . . 109.5 ?
C18 C19 H19B . . 109.5 ?
H19A C19 H19B . . 109.5 ?
C18 C19 H19C . . 109.5 ?
H19A C19 H19C . . 109.5 ?
H19B C19 H19C . . 109.5 ?
C30 C20 C25 . . 109.75(13) ?
C30 C20 C21 . . 112.26(12) ?
C25 C20 C21 . . 108.69(13) ?
C30 C20 C29 . . 108.65(12) ?
C25 C20 C29 . . 108.58(13) ?
C21 C20 C29 . . 108.83(13) ?
C22 C21 C20 . . 110.09(13) ?
C22 C21 H21A . . 109.6 ?
C20 C21 H21A . . 109.6 ?
C22 C21 H21B . . 109.6 ?
C20 C21 H21B . . 109.6 ?
H21A C21 H21B . . 108.2 ?
C23 C22 C28 . . 109.68(14) ?
C23 C22 C21 . . 109.51(14) ?
C28 C22 C21 . . 109.28(13) ?
C23 C22 H22A . . 109.5 ?
C28 C22 H22A . . 109.5 ?
C21 C22 H22A . . 109.5 ?
C24 C23 C22 . . 109.42(13) ?
C24 C23 H23A . . 109.8 ?
C22 C23 H23A . . 109.8 ?
C24 C23 H23B . . 109.8 ?
C22 C23 H23B . . 109.8 ?
H23A C23 H23B . . 108.2 ?
C23 C24 C26 . . 109.71(14) ?
C23 C24 C25 . . 109.66(14) ?
C26 C24 C25 . . 109.38(14) ?
C23 C24 H24 . . 109.4 ?
C26 C24 H24 . . 109.4 ?
C25 C24 H24 . . 109.4 ?
C20 C25 C24 . . 110.06(13) ?
C20 C25 H25A . . 109.6 ?
C24 C25 H25A . . 109.6 ?
C20 C25 H25B . . 109.6 ?
C24 C25 H25B . . 109.6 ?
H25A C25 H25B . . 108.2 ?
C27 C26 C24 . . 109.48(14) ?
C27 C26 H26A . . 109.8 ?
C24 C26 H26A . . 109.8 ?
C27 C26 H26B . . 109.8 ?
C24 C26 H26B . . 109.8 ?
H26A C26 H26B . . 108.2 ?
C26 C27 C28 . . 109.75(14) ?
C26 C27 C29 . . 109.49(14) ?
C28 C27 C29 . . 109.40(13) ?
C26 C27 H27 . . 109.4 ?
C28 C27 H27 . . 109.4 ?
C29 C27 H27 . . 109.4 ?
C27 C28 C22 . . 109.47(13) ?
C27 C28 H28A . . 109.8 ?
C22 C28 H28A . . 109.8 ?
C27 C28 H28B . . 109.8 ?
C22 C28 H28B . . 109.8 ?
H28A C28 H28B . . 108.2 ?
C27 C29 C20 . . 109.95(12) ?
C27 C29 H29A . . 109.7 ?
C20 C29 H29A . . 109.7 ?
C27 C29 H29B . . 109.7 ?
C20 C29 H29B . . 109.7 ?
H29A C29 H29B . . 108.2 ?
O2 C30 N8 . . 121.49(14) ?
O2 C30 C20 . . 122.90(14) ?
N8 C30 C20 . . 115.61(13) ?
N7 C31 C32 . . 116.67(15) ?
N7 C31 H31A . . 121.7 ?
C32 C31 H31A . . 121.7 ?
C33 C32 N6 . . 104.13(14) ?
C33 C32 C31 . . 133.72(16) ?
N6 C32 C31 . . 122.04(15) ?
C32 C33 N5 . . 111.78(15) ?
C32 C33 Cl2 . . 126.87(13) ?
N5 C33 Cl2 . . 121.32(12) ?
N5 C34 N6 . . 111.12(15) ?
N5 C34 C35 . . 126.11(15) ?
N6 C34 C35 . . 122.77(15) ?
C34 C35 C36 . . 113.43(14) ?
C34 C35 H35A . . 108.9 ?
C36 C35 H35A . . 108.9 ?
C34 C35 H35B . . 108.9 ?
C36 C35 H35B . . 108.9 ?
H35A C35 H35B . . 107.7 ?
C37 C36 C35 . . 114.70(14) ?
C37 C36 H36A . . 108.6 ?
C35 C36 H36A . . 108.6 ?
C37 C36 H36B . . 108.6 ?
C35 C36 H36B . . 108.6 ?
H36A C36 H36B . . 107.6 ?
C36 C37 C38 . . 111.99(16) ?
C36 C37 H37A . . 109.2 ?
C38 C37 H37A . . 109.2 ?
C36 C37 H37B . . 109.2 ?
C38 C37 H37B . . 109.2 ?
H37A C37 H37B . . 107.9 ?
C37 C38 H38A . . 109.5 ?
C37 C38 H38B . . 109.5 ?
H38A C38 H38B . . 109.5 ?
C37 C38 H38C . . 109.5 ?
H38A C38 H38C . . 109.5 ?
H38B C38 H38C . . 109.5 ?
O3 C39 C40 . . 111.29(15) ?
O3 C39 H39A . . 109.4 ?
C40 C39 H39A . . 109.4 ?
O3 C39 H39B . . 109.4 ?
C40 C39 H39B . . 109.4 ?
H39A C39 H39B . . 108.0 ?
C39 C40 H40A . . 109.5 ?
C39 C40 H40B . . 109.5 ?
H40A C40 H40B . . 109.5 ?
C39 C40 H40C . . 109.5 ?
H40A C40 H40C . . 109.5 ?
H40B C40 H40C . . 109.5 ?

loop_
_geom_bond_atom_site_label_1
_geom_bond_atom_site_label_2
_geom_bond_site_symmetry_2
_geom_bond_distance
_geom_bond_publ_flag
Cl1 C14 . 1.7142(17) ?
Cl2 C33 . 1.7186(17) ?
O1 C11 . 1.2300(19) ?
O2 C30 . 1.2344(19) ?
O3 C39 . 1.428(2) ?
O3 H3o . 0.840(10) ?
O1W H11 . 0.840(10) ?
O1W H12 . 0.840(10) ?
O2W H21 . 0.850(10) ?
O2W H22 . 0.840(10) ?
O3W H31 . 0.840(10) ?
O3W H32 . 0.850(10) ?
N1 C11 . 1.360(2) ?
N1 N2 . 1.3682(18) ?
N1 H1 . 0.860(10) ?
N2 C12 . 1.278(2) ?
N3 C15 . 1.345(2) ?
N3 C13 . 1.385(2) ?
N3 H3 . 0.860(10) ?
N4 C15 . 1.327(2) ?
N4 C14 . 1.361(2) ?
N5 C34 . 1.335(2) ?
N5 C33 . 1.366(2) ?
N6 C34 . 1.344(2) ?
N6 C32 . 1.378(2) ?
N6 H6 . 0.880(10) ?
N7 C31 . 1.282(2) ?
N7 N8 . 1.3784(18) ?
N8 C30 . 1.354(2) ?
N8 H8 . 0.860(10) ?
C1 C11 . 1.522(2) ?
C1 C10 . 1.536(2) ?
C1 C9 . 1.544(2) ?
C1 C2 . 1.549(2) ?
C2 C3 . 1.538(2) ?
C2 H2A . 0.9900 ?
C2 H2B . 0.9900 ?
C3 C8 . 1.527(2) ?
C3 C4 . 1.536(2) ?
C3 H3A . 1.0000 ?
C4 C5 . 1.527(2) ?
C4 H4A . 0.9900 ?
C4 H4B . 0.9900 ?
C5 C9 . 1.534(2) ?
C5 C6 . 1.536(2) ?
C5 H5 . 1.0000 ?
C6 C7 . 1.531(2) ?
C6 H6A . 0.9900 ?
C6 H6B . 0.9900 ?
C7 C10 . 1.532(2) ?
C7 C8 . 1.535(2) ?
C7 H7 . 1.0000 ?
C8 H8A . 0.9900 ?
C8 H8B . 0.9900 ?
C9 H9A . 0.9900 ?
C9 H9B . 0.9900 ?
C10 H10A . 0.9900 ?
C10 H10B . 0.9900 ?
C12 C13 . 1.441(2) ?
C12 H12A . 0.9500 ?
C13 C14 . 1.367(2) ?
C15 C16 . 1.494(2) ?
C16 C17 . 1.537(3) ?
C16 H16A . 0.9900 ?
C16 H16B . 0.9900 ?
C17 C18 . 1.510(3) ?
C17 H17A . 0.9900 ?
C17 H17B . 0.9900 ?
C18 C19 . 1.514(3) ?
C18 H18A . 0.9900 ?
C18 H18B . 0.9900 ?
C19 H19A . 0.9800 ?
C19 H19B . 0.9800 ?
C19 H19C . 0.9800 ?
C20 C30 . 1.525(2) ?
C20 C25 . 1.535(2) ?
C20 C21 . 1.547(2) ?
C20 C29 . 1.547(2) ?
C21 C22 . 1.533(2) ?
C21 H21A . 0.9900 ?
C21 H21B . 0.9900 ?
C22 C23 . 1.529(2) ?
C22 C28 . 1.535(2) ?
C22 H22A . 1.0000 ?
C23 C24 . 1.529(2) ?
C23 H23A . 0.9900 ?
C23 H23B . 0.9900 ?
C24 C26 . 1.529(3) ?
C24 C25 . 1.538(2) ?
C24 H24 . 1.0000 ?
C25 H25A . 0.9900 ?
C25 H25B . 0.9900 ?
C26 C27 . 1.527(2) ?
C26 H26A . 0.9900 ?
C26 H26B . 0.9900 ?
C27 C28 . 1.532(2) ?
C27 C29 . 1.533(2) ?
C27 H27 . 1.0000 ?
C28 H28A . 0.9900 ?
C28 H28B . 0.9900 ?
C29 H29A . 0.9900 ?
C29 H29B . 0.9900 ?
C31 C32 . 1.441(2) ?
C31 H31A . 0.9500 ?
C32 C33 . 1.365(2) ?
C34 C35 . 1.496(2) ?
C35 C36 . 1.531(2) ?
C35 H35A . 0.9900 ?
C35 H35B . 0.9900 ?
C36 C37 . 1.519(2) ?
C36 H36A . 0.9900 ?
C36 H36B . 0.9900 ?
C37 C38 . 1.524(3) ?
C37 H37A . 0.9900 ?
C37 H37B . 0.9900 ?
C38 H38A . 0.9800 ?
C38 H38B . 0.9800 ?
C38 H38C . 0.9800 ?
C39 C40 . 1.503(3) ?
C39 H39A . 0.9900 ?
C39 H39B . 0.9900 ?
C40 H40A . 0.9800 ?
C40 H40B . 0.9800 ?
C40 H40C . 0.9800 ?

loop_
_geom_hbond_atom_site_label_D
_geom_hbond_atom_site_label_H
_geom_hbond_atom_site_label_A
_geom_hbond_site_symmetry_A
_geom_hbond_distance_DH
_geom_hbond_distance_HA
_geom_hbond_distance_DA
_geom_hbond_angle_DHA
_geom_hbond_publ_flag
N1 H1 O3 2_776 0.860(10) 2.000(10) 2.841(2) 166(2) yes
N3 H3 O1w 2_676 0.860(10) 1.950(10) 2.806(2) 170(2) yes
N6 H6 O2w . 0.880(10) 1.950(10) 2.829(2) 174(2) yes
N8 H8 O3w 1_655 0.860(10) 1.940(10) 2.778(2) 164(2) yes
O3 H3o O1w . 0.840(10) 1.840(10) 2.673(2) 177(2) yes
O1w H11 O1 2_676 0.840(10) 2.000(10) 2.821(2) 166(2) yes
O1w H12 N5 . 0.840(10) 1.910(10) 2.751(2) 175(3) yes
O2w H21 O2 . 0.850(10) 2.070(10) 2.905(2) 172(2) yes
O2w H22 O2 2_675 0.840(10) 1.930(10) 2.764(2) 176(2) yes
O3w H31 N4 . 0.840(10) 1.940(10) 2.773(2) 169(2) yes
O3w H32 O2w . 0.850(10) 1.920(10) 2.766(2) 174(2) yes

loop_
_geom_torsion_atom_site_label_1
_geom_torsion_atom_site_label_2
_geom_torsion_atom_site_label_3
_geom_torsion_atom_site_label_4
_geom_torsion_site_symmetry_1
_geom_torsion_site_symmetry_2
_geom_torsion_site_symmetry_3
_geom_torsion_site_symmetry_4
_geom_torsion
_geom_torsion_publ_flag
C11 N1 N2 C12 . . . . -172.14(15) ?
C31 N7 N8 C30 . . . . 178.67(14) ?
C11 C1 C2 C3 . . . . 179.27(13) ?
C10 C1 C2 C3 . . . . 58.29(17) ?
C9 C1 C2 C3 . . . . -60.33(16) ?
C1 C2 C3 C8 . . . . -59.13(17) ?
C1 C2 C3 C4 . . . . 61.03(17) ?
C8 C3 C4 C5 . . . . 59.27(17) ?
C2 C3 C4 C5 . . . . -60.79(17) ?
C3 C4 C5 C9 . . . . 60.18(17) ?
C3 C4 C5 C6 . . . . -59.74(17) ?
C4 C5 C6 C7 . . . . 60.22(18) ?
C9 C5 C6 C7 . . . . -59.97(18) ?
C5 C6 C7 C10 . . . . 59.72(18) ?
C5 C6 C7 C8 . . . . -59.99(18) ?
C4 C3 C8 C7 . . . . -58.87(18) ?
C2 C3 C8 C7 . . . . 60.61(18) ?
C6 C7 C8 C3 . . . . 59.44(17) ?
C10 C7 C8 C3 . . . . -60.78(17) ?
C4 C5 C9 C1 . . . . -59.58(17) ?
C6 C5 C9 C1 . . . . 60.39(17) ?
C11 C1 C9 C5 . . . . -178.64(13) ?
C10 C1 C9 C5 . . . . -59.78(17) ?
C2 C1 C9 C5 . . . . 59.34(16) ?
C6 C7 C10 C1 . . . . -59.86(18) ?
C8 C7 C10 C1 . . . . 60.24(17) ?
C11 C1 C10 C7 . . . . 178.20(13) ?
C9 C1 C10 C7 . . . . 59.33(17) ?
C2 C1 C10 C7 . . . . -59.24(17) ?
N2 N1 C11 O1 . . . . -7.1(2) ?
N2 N1 C11 C1 . . . . 170.95(13) ?
C10 C1 C11 O1 . . . . -5.6(2) ?
C9 C1 C11 O1 . . . . 113.00(17) ?
C2 C1 C11 O1 . . . . -126.86(16) ?
C10 C1 C11 N1 . . . . 176.36(14) ?
C9 C1 C11 N1 . . . . -65.00(17) ?
C2 C1 C11 N1 . . . . 55.14(18) ?
N1 N2 C12 C13 . . . . 176.98(14) ?
C15 N3 C13 C14 . . . . -0.20(18) ?
C15 N3 C13 C12 . . . . -179.78(15) ?
N2 C12 C13 C14 . . . . 174.59(17) ?
N2 C12 C13 N3 . . . . -6.0(2) ?
C15 N4 C14 C13 . . . . -0.44(19) ?
C15 N4 C14 Cl1 . . . . 178.68(12) ?
N3 C13 C14 N4 . . . . 0.40(18) ?
C12 C13 C14 N4 . . . . 179.91(17) ?
N3 C13 C14 Cl1 . . . . -178.66(12) ?
C12 C13 C14 Cl1 . . . . 0.8(3) ?
C14 N4 C15 N3 . . . . 0.30(19) ?
C14 N4 C15 C16 . . . . -178.97(16) ?
C13 N3 C15 N4 . . . . -0.06(19) ?
C13 N3 C15 C16 . . . . 179.20(15) ?
N4 C15 C16 C17 . . . . 84.5(2) ?
N3 C15 C16 C17 . . . . -94.6(2) ?
C15 C16 C17 C18 . . . . 76.1(2) ?
C16 C17 C18 C19 . . . . 179.65(17) ?
C30 C20 C21 C22 . . . . 179.26(13) ?
C25 C20 C21 C22 . . . . -59.15(17) ?
C29 C20 C21 C22 . . . . 58.94(17) ?
C20 C21 C22 C23 . . . . 60.07(17) ?
C20 C21 C22 C28 . . . . -60.09(17) ?
C28 C22 C23 C24 . . . . 59.73(17) ?
C21 C22 C23 C24 . . . . -60.19(17) ?
C22 C23 C24 C26 . . . . -60.06(17) ?
C22 C23 C24 C25 . . . . 60.10(18) ?
C30 C20 C25 C24 . . . . -177.94(13) ?
C21 C20 C25 C24 . . . . 58.94(17) ?
C29 C20 C25 C24 . . . . -59.30(17) ?
C23 C24 C25 C20 . . . . -60.05(18) ?
C26 C24 C25 C20 . . . . 60.30(18) ?
C23 C24 C26 C27 . . . . 60.04(17) ?
C25 C24 C26 C27 . . . . -60.28(18) ?
C24 C26 C27 C28 . . . . -59.71(17) ?
C24 C26 C27 C29 . . . . 60.39(17) ?
C26 C27 C28 C22 . . . . 59.40(17) ?
C29 C27 C28 C22 . . . . -60.76(17) ?
C23 C22 C28 C27 . . . . -59.40(17) ?
C21 C22 C28 C27 . . . . 60.66(17) ?
C26 C27 C29 C20 . . . . -60.15(17) ?
C28 C27 C29 C20 . . . . 60.16(17) ?
C30 C20 C29 C27 . . . . 178.60(13) ?
C25 C20 C29 C27 . . . . 59.28(17) ?
C21 C20 C29 C27 . . . . -58.88(17) ?
N7 N8 C30 O2 . . . . 0.1(2) ?
N7 N8 C30 C20 . . . . -179.67(12) ?
C25 C20 C30 O2 . . . . 17.2(2) ?
C21 C20 C30 O2 . . . . 138.20(15) ?
C29 C20 C30 O2 . . . . -101.38(17) ?
C25 C20 C30 N8 . . . . -163.04(13) ?
C21 C20 C30 N8 . . . . -42.05(18) ?
C29 C20 C30 N8 . . . . 78.37(16) ?
N8 N7 C31 C32 . . . . 178.15(13) ?
C34 N6 C32 C33 . . . . 0.49(17) ?
C34 N6 C32 C31 . . . . -176.12(14) ?
N7 C31 C32 C33 . . . . -173.00(17) ?
N7 C31 C32 N6 . . . . 2.4(2) ?
N6 C32 C33 N5 . . . . -0.36(18) ?
C31 C32 C33 N5 . . . . 175.66(16) ?
N6 C32 C33 Cl2 . . . . -178.57(12) ?
C31 C32 C33 Cl2 . . . . -2.6(3) ?
C34 N5 C33 C32 . . . . 0.08(18) ?
C34 N5 C33 Cl2 . . . . 178.41(12) ?
C33 N5 C34 N6 . . . . 0.24(17) ?
C33 N5 C34 C35 . . . . -179.45(15) ?
C32 N6 C34 N5 . . . . -0.47(18) ?
C32 N6 C34 C35 . . . . 179.23(15) ?
N5 C34 C35 C36 . . . . -63.0(2) ?
N6 C34 C35 C36 . . . . 117.35(17) ?
C34 C35 C36 C37 . . . . -56.7(2) ?
C35 C36 C37 C38 . . . . -176.31(15) ?
